data_4001501
loop_
_publ_author_name
'Lotsch, Bettina V.'
'Schnick, Wolfgang'

_publ_section_title
;
 From Triazines to Heptazines:&#x00A0; Novel Nonmetal Tricyanomelaminates
 as Precursors for Graphitic Carbon Nitride Materials
;
_journal_issue 7
_journal_name_full 'Chemistry of Materials'
_journal_page_first 1891
_journal_paper_doi 10.1021/cm052342f
_journal_volume 18
_journal_year 2006
_chemical_formula_moiety 'C6 N9, 3(C H6 N3), 2(H2 O)'
_chemical_formula_sum 'C9 H22 N18 O2'
_chemical_formula_weight 414.45
_chemical_name_common 'Guanidinium tricyanomelaminate hydrate'
_chemical_name_systematic 'Triguanidinium tricyanomelaminate dihydrate'
_space_group_IT_number 19
_symmetry_cell_setting orthorhombic
_symmetry_space_group_name_Hall 'P 2ac 2ab'
_symmetry_space_group_name_H-M 'P 21 21 21'
_atom_sites_solution_hydrogens difmap
_atom_sites_solution_primary direct
_atom_sites_solution_secondary difmap
_audit_creation_method SHELXL-97
_cell_angle_alpha 90.00
_cell_angle_beta 90.00
_cell_angle_gamma 90.00
_cell_formula_units_Z 4
_cell_length_a 7.6212(15)
_cell_length_b 13.336(3)
_cell_length_c 18.566(4)
_cell_measurement_reflns_used 11192
_cell_measurement_temperature 200(2)
_cell_measurement_theta_max 27.485
_cell_measurement_theta_min 3.134
_cell_volume 1887.0(7)
_computing_structure_refinement 'SHELXL-97 (Sheldrick, 1997)'
_computing_structure_solution 'SHELXS-97 (Sheldrick, 1990)'
_diffrn_ambient_temperature 200(2)
_diffrn_detector_area_resol_mean 9
_diffrn_measured_fraction_theta_full 0.996
_diffrn_measured_fraction_theta_max 0.996
_diffrn_measurement_device_type KappaCCD
_diffrn_measurement_method phi/omega-scan
_diffrn_radiation_monochromator 'vertically mounted graphite crystal'
_diffrn_radiation_source 'fine-focus sealed tube'
_diffrn_radiation_type MoK\a
_diffrn_radiation_wavelength 0.71073
_diffrn_reflns_av_R_equivalents 0.0371
_diffrn_reflns_av_sigmaI/netI 0.0201
_diffrn_reflns_limit_h_max 9
_diffrn_reflns_limit_h_min -9
_diffrn_reflns_limit_k_max 17
_diffrn_reflns_limit_k_min -17
_diffrn_reflns_limit_l_max 24
_diffrn_reflns_limit_l_min -24
_diffrn_reflns_number 24736
_diffrn_reflns_theta_full 27.44
_diffrn_reflns_theta_max 27.44
_diffrn_reflns_theta_min 3.25
_diffrn_standards_decay_% 0
_diffrn_standards_interval_count 0
_diffrn_standards_interval_time 0
_diffrn_standards_number 0
_exptl_absorpt_coefficient_mu 0.113
_exptl_absorpt_correction_type none
_exptl_crystal_colour colourless
_exptl_crystal_density_diffrn 1.459
_exptl_crystal_density_method 'not measured'
_exptl_crystal_description block
_exptl_crystal_F_000 872
_exptl_crystal_size_max 0.49
_exptl_crystal_size_mid 0.35
_exptl_crystal_size_min 0.30
_refine_diff_density_max 0.113
_refine_diff_density_min -0.181
_refine_diff_density_rms 0.033
_refine_ls_abs_structure_details 'Flack H D (1983), Acta Cryst. A39, 876-881'
_refine_ls_extinction_coef 0.027(2)
_refine_ls_extinction_expression Fc^*^=kFc[1+0.001xFc^2^\l^3^/sin(2\q)]^-1/4^
_refine_ls_extinction_method SHELXL
_refine_ls_goodness_of_fit_ref 1.087
_refine_ls_hydrogen_treatment refall
_refine_ls_matrix_type full
_refine_ls_number_parameters 351
_refine_ls_number_reflns 4274
_refine_ls_number_restraints 0
_refine_ls_restrained_S_all 1.087
_refine_ls_R_factor_all 0.0277
_refine_ls_R_factor_gt 0.0253
_refine_ls_shift/su_max 0.000
_refine_ls_shift/su_mean 0.000
_refine_ls_structure_factor_coef Fsqd
_refine_ls_weighting_details 'calc w=1/[\s^2^(Fo^2^)+(0.0372P)^2^+0.1866P] where P=(Fo^2^+2Fc^2^)/3'
_refine_ls_weighting_scheme calc
_refine_ls_wR_factor_gt 0.0652
_refine_ls_wR_factor_ref 0.0666
_reflns_number_gt 4077
_reflns_number_total 4274
_reflns_threshold_expression >2sigma(I)
_cod_data_source_file cm052342fsi20051025_084317.cif
_cod_data_source_block p:\rechnung\test\GuaTCM
_cod_original_sg_symbol_H-M 'P 2(1) 2(1) 2(1)'
_cod_database_code 4001501

loop_
_symmetry_equiv_pos_as_xyz
'x, y, z'
'-x+1/2, -y, z+1/2'
'-x, y+1/2, -z+1/2'
'x+1/2, -y+1/2, -z'

loop_
_atom_site_label
_atom_site_type_symbol
_atom_site_fract_x
_atom_site_fract_y
_atom_site_fract_z
_atom_site_U_iso_or_equiv
_atom_site_adp_type
_atom_site_occupancy
_atom_site_symmetry_multiplicity
_atom_site_calc_flag
N1 N 0.35449(13) 0.01604(6) 0.04389(5) 0.01940(18) Uani 1 1 d
N2 N 0.37715(12) 0.13872(6) -0.04934(5) 0.01918(19) Uani 1 1 d
N4 N 0.36778(13) -0.02750(6) -0.07872(5) 0.02178(19) Uani 1 1 d
O2 O 0.09792(12) 0.17172(7) -0.14843(4) 0.02601(18) Uani 1 1 d
H2A H 0.191(3) 0.1659(15) -0.1230(10) 0.052(5) Uiso 1 1 d
H2B H 0.037(3) 0.2215(15) -0.1253(10) 0.049(5) Uiso 1 1 d
N3 N 0.37614(12) 0.19065(6) 0.07397(5) 0.02009(19) Uani 1 1 d
N6 N 0.35444(14) 0.06416(7) 0.16151(5) 0.0243(2) Uani 1 1 d
N5 N 0.33442(16) -0.20712(7) -0.05074(6) 0.0310(2) Uani 1 1 d
N7 N 0.33835(17) 0.18528(8) 0.26140(5) 0.0356(3) Uani 1 1 d
C1 C 0.36540(14) 0.04307(7) -0.02586(6) 0.0176(2) Uani 1 1 d
C5 C 0.34679(17) 0.13283(8) 0.21111(6) 0.0253(2) Uani 1 1 d
N8 N 0.39420(15) 0.30812(7) -0.01631(5) 0.0259(2) Uani 1 1 d
N16 N -0.02394(15) -0.03093(9) -0.14328(6) 0.0289(2) Uani 1 1 d
H16A H 0.025(2) -0.0700(13) -0.1764(9) 0.035(4) Uiso 1 1 d
H16B H 0.005(2) 0.0333(13) -0.1430(8) 0.034(4) Uiso 1 1 d
C2 C 0.38202(14) 0.21038(7) 0.00246(6) 0.0187(2) Uani 1 1 d
N9 N 0.40814(17) 0.36177(8) -0.14377(6) 0.0342(3) Uani 1 1 d
N17 N -0.13464(17) -0.01879(8) -0.02889(6) 0.0328(2) Uani 1 1 d
H17A H -0.126(2) 0.0481(14) -0.0279(9) 0.040(4) Uiso 1 1 d
H17B H -0.202(2) -0.0463(12) 0.0059(9) 0.037(4) Uiso 1 1 d
C3 C 0.36186(15) 0.09307(7) 0.09147(5) 0.0183(2) Uani 1 1 d
C9 C -0.09095(15) -0.07308(8) -0.08532(6) 0.0226(2) Uani 1 1 d
C6 C 0.40185(17) 0.33100(8) -0.08533(6) 0.0247(2) Uani 1 1 d
N13 N 0.15392(15) 0.36557(8) 0.16065(5) 0.0258(2) Uani 1 1 d
H13A H 0.066(2) 0.3697(13) 0.1310(9) 0.037(4) Uiso 1 1 d
H13B H 0.223(2) 0.3135(14) 0.1559(9) 0.043(5) Uiso 1 1 d
N14 N 0.04058(15) 0.49832(8) 0.22370(6) 0.0298(2) Uani 1 1 d
H14A H -0.019(2) 0.5126(12) 0.1871(9) 0.035(4) Uiso 1 1 d
H14B H 0.040(2) 0.5369(12) 0.2637(9) 0.035(4) Uiso 1 1 d
N15 N 0.26938(16) 0.40685(9) 0.27111(6) 0.0316(2) Uani 1 1 d
H15A H 0.260(2) 0.4444(14) 0.3097(10) 0.044(5) Uiso 1 1 d
H15B H 0.315(2) 0.3484(14) 0.2736(9) 0.040(4) Uiso 1 1 d
C8 C 0.15393(16) 0.42346(8) 0.21851(6) 0.0227(2) Uani 1 1 d
O1 O 0.64524(13) 0.89040(7) 0.07842(5) 0.02953(19) Uani 1 1 d
H1A H 0.655(2) 0.8255(13) 0.0681(9) 0.041(4) Uiso 1 1 d
H1B H 0.538(3) 0.9150(14) 0.0690(10) 0.049(5) Uiso 1 1 d
N10 N 0.09416(15) 0.86073(8) 0.11648(6) 0.0282(2) Uani 1 1 d
H10A H 0.010(2) 0.8261(14) 0.0978(9) 0.042(4) Uiso 1 1 d
H10B H 0.158(2) 0.9066(12) 0.0935(9) 0.037(4) Uiso 1 1 d
N11 N 0.06787(16) 0.74644(8) 0.20892(6) 0.0287(2) Uani 1 1 d
H11A H 0.104(2) 0.7261(12) 0.2507(9) 0.042(4) Uiso 1 1 d
H11B H -0.034(2) 0.7303(13) 0.1914(9) 0.041(5) Uiso 1 1 d
N12 N 0.30365(13) 0.85465(8) 0.20497(6) 0.0262(2) Uani 1 1 d
H12A H 0.333(2) 0.8383(12) 0.2508(9) 0.040(4) Uiso 1 1 d
H12B H 0.339(2) 0.9172(14) 0.1919(10) 0.050(5) Uiso 1 1 d
C7 C 0.15444(16) 0.82130(8) 0.17739(6) 0.0211(2) Uani 1 1 d
N18 N -0.11653(16) -0.17211(8) -0.08487(6) 0.0302(2) Uani 1 1 d
H18A H -0.153(2) -0.2005(13) -0.0451(10) 0.043(4) Uiso 1 1 d
H18B H -0.085(2) -0.2065(12) -0.1240(9) 0.035(4) Uiso 1 1 d
C4 C 0.34955(15) -0.12141(8) -0.06012(6) 0.0215(2) Uani 1 1 d

loop_
_atom_site_aniso_label
_atom_site_aniso_U_11
_atom_site_aniso_U_22
_atom_site_aniso_U_33
_atom_site_aniso_U_23
_atom_site_aniso_U_13
_atom_site_aniso_U_12
N1 0.0273(5) 0.0146(4) 0.0163(4) 0.0009(3) -0.0005(3) 0.0005(4)
N2 0.0286(5) 0.0138(4) 0.0151(4) 0.0002(3) -0.0004(4) -0.0001(4)
N4 0.0335(5) 0.0144(4) 0.0175(4) -0.0006(3) 0.0013(4) -0.0006(4)
O2 0.0309(4) 0.0266(4) 0.0205(4) -0.0031(3) -0.0016(3) 0.0030(4)
N3 0.0294(5) 0.0153(4) 0.0155(4) 0.0000(3) -0.0002(4) 0.0004(3)
N6 0.0390(5) 0.0184(4) 0.0156(4) 0.0018(3) -0.0003(4) 0.0015(4)
N5 0.0459(6) 0.0184(4) 0.0287(5) -0.0008(4) 0.0016(5) -0.0026(5)
N7 0.0592(7) 0.0288(5) 0.0187(5) -0.0006(4) -0.0010(5) 0.0094(5)
C1 0.0195(5) 0.0154(4) 0.0179(4) 0.0000(4) 0.0002(4) 0.0005(4)
C5 0.0357(6) 0.0216(5) 0.0185(5) 0.0065(4) -0.0002(5) 0.0039(5)
N8 0.0464(6) 0.0140(4) 0.0174(4) 0.0006(3) -0.0003(4) -0.0013(4)
N16 0.0355(6) 0.0247(5) 0.0264(5) -0.0002(4) 0.0067(4) 0.0011(4)
C2 0.0233(5) 0.0159(4) 0.0169(5) 0.0002(4) -0.0004(4) 0.0005(4)
N9 0.0550(7) 0.0249(5) 0.0227(5) 0.0048(4) 0.0000(5) -0.0043(5)
N17 0.0515(7) 0.0206(5) 0.0262(5) -0.0049(4) 0.0076(5) -0.0043(5)
C3 0.0214(5) 0.0172(4) 0.0163(4) 0.0018(4) -0.0002(4) 0.0009(4)
C9 0.0239(5) 0.0208(5) 0.0230(5) -0.0021(4) -0.0046(4) 0.0006(4)
C6 0.0396(6) 0.0133(4) 0.0212(5) -0.0008(4) -0.0001(5) -0.0020(4)
N13 0.0294(5) 0.0233(5) 0.0247(5) -0.0033(4) -0.0055(4) 0.0039(4)
N14 0.0415(6) 0.0256(5) 0.0224(5) -0.0035(4) -0.0038(4) 0.0048(4)
N15 0.0370(6) 0.0328(6) 0.0250(5) 0.0007(5) -0.0088(5) -0.0029(5)
C8 0.0280(6) 0.0208(5) 0.0193(5) 0.0021(4) -0.0007(4) -0.0060(5)
O1 0.0335(5) 0.0275(4) 0.0276(4) -0.0006(3) -0.0024(4) 0.0068(4)
N10 0.0339(5) 0.0266(5) 0.0242(5) 0.0056(4) -0.0063(4) -0.0058(4)
N11 0.0359(6) 0.0234(5) 0.0267(5) 0.0046(4) 0.0009(5) -0.0046(4)
N12 0.0306(5) 0.0250(5) 0.0230(5) 0.0052(4) -0.0026(4) -0.0016(4)
C7 0.0267(5) 0.0173(4) 0.0191(5) -0.0006(4) 0.0027(4) 0.0023(4)
N18 0.0445(6) 0.0193(4) 0.0269(5) -0.0029(4) -0.0010(5) -0.0021(4)
C4 0.0267(5) 0.0204(5) 0.0172(5) -0.0023(4) 0.0000(4) 0.0005(4)

loop_
_atom_type_symbol
_atom_type_description
_atom_type_scat_dispersion_real
_atom_type_scat_dispersion_imag
_atom_type_scat_source
C C 0.0033 0.0016 'International Tables Vol C Tables 4.2.6.8 and 6.1.1.4'
H H 0.0000 0.0000 'International Tables Vol C Tables 4.2.6.8 and 6.1.1.4'
N N 0.0061 0.0033 'International Tables Vol C Tables 4.2.6.8 and 6.1.1.4'
O O 0.0106 0.0060 'International Tables Vol C Tables 4.2.6.8 and 6.1.1.4'

loop_
_geom_angle_atom_site_label_1
_geom_angle_atom_site_label_2
_geom_angle_atom_site_label_3
_geom_angle
C1 N1 C3 114.90(8)
C1 N2 C2 115.99(9)
C4 N4 C1 118.10(9)
H2A O2 H2B 103.1(17)
C3 N3 C2 115.29(9)
C5 N6 C3 118.71(9)
N1 C1 N2 124.55(9)
N1 C1 N4 120.64(9)
N2 C1 N4 114.81(9)
N7 C5 N6 171.98(12)
C6 N8 C2 118.45(9)
C9 N16 H16A 118.5(10)
C9 N16 H16B 120.3(10)
H16A N16 H16B 117.9(15)
N8 C2 N3 116.23(9)
N8 C2 N2 119.89(9)
N3 C2 N2 123.87(9)
C9 N17 H17A 123.1(11)
C9 N17 H17B 119.3(10)
H17A N17 H17B 115.5(15)
N3 C3 N1 125.35(9)
N3 C3 N6 120.62(9)
N1 C3 N6 114.03(9)
N17 C9 N16 120.91(11)
N17 C9 N18 120.14(11)
N16 C9 N18 118.95(11)
N9 C6 N8 172.68(12)
C8 N13 H13A 118.6(11)
C8 N13 H13B 122.9(11)
H13A N13 H13B 116.8(15)
C8 N14 H14A 117.8(11)
C8 N14 H14B 119.6(10)
H14A N14 H14B 122.1(14)
C8 N15 H15A 116.6(12)
C8 N15 H15B 117.5(11)
H15A N15 H15B 120.7(16)
N13 C8 N14 119.95(11)
N13 C8 N15 119.86(11)
N14 C8 N15 120.19(11)
H1A O1 H1B 112.8(16)
C7 N10 H10A 112.8(12)
C7 N10 H10B 119.5(11)
H10A N10 H10B 125.4(16)
C7 N11 H11A 117.9(11)
C7 N11 H11B 117.6(11)
H11A N11 H11B 123.0(16)
C7 N12 H12A 119.4(10)
C7 N12 H12B 117.3(11)
H12A N12 H12B 113.6(16)
N12 C7 N10 119.53(11)
N12 C7 N11 120.48(11)
N10 C7 N11 119.95(12)
C9 N18 H18A 118.7(11)
C9 N18 H18B 117.6(10)
H18A N18 H18B 123.4(15)
N5 C4 N4 173.26(12)

loop_
_geom_bond_atom_site_label_1
_geom_bond_atom_site_label_2
_geom_bond_distance
N1 C1 1.3469(13)
N1 C3 1.3559(13)
N2 C1 1.3510(13)
N2 C2 1.3562(13)
N4 C4 1.3065(14)
N4 C1 1.3600(13)
O2 H2A 0.85(2)
O2 H2B 0.92(2)
N3 C3 1.3458(13)
N3 C2 1.3543(13)
N6 C5 1.3000(15)
N6 C3 1.3576(13)
N5 C4 1.1620(15)
N7 C5 1.1684(16)
N8 C6 1.3187(15)
N8 C2 1.3524(13)
N16 C9 1.3170(16)
N16 H16A 0.887(17)
N16 H16B 0.884(17)
N9 C6 1.1610(16)
N17 C9 1.3164(15)
N17 H17A 0.894(18)
N17 H17B 0.904(17)
C9 N18 1.3349(15)
N13 C8 1.3229(15)
N13 H13A 0.867(18)
N13 H13B 0.877(19)
N14 C8 1.3236(16)
N14 H14A 0.840(17)
N14 H14B 0.903(17)
N15 C8 1.3331(16)
N15 H15A 0.876(19)
N15 H15B 0.856(18)
O1 H1A 0.889(18)
O1 H1B 0.90(2)
N10 C7 1.3292(15)
N10 H10A 0.861(19)
N10 H10B 0.889(17)
N11 C7 1.3322(15)
N11 H11A 0.868(17)
N11 H11B 0.867(18)
N12 C7 1.3240(16)
N12 H12A 0.906(17)
N12 H12B 0.909(19)
N18 H18A 0.873(18)
N18 H18B 0.893(17)

loop_
_cod_related_entry_id
_cod_related_entry_database
_cod_related_entry_code
1 ChemSpider 30658434
